data_7130993
loop_
_publ_author_name
'\<Cern\'a, Michaela'
'Seed, John A.'
'Garrido Fernandez, Sara'
'Janicke, Michael T.'
'Scott, Brian L.'
'Whitehead, George F. S.'
'Gaunt, Andrew J.'
'Goodwin, Conrad A. P.'

_publ_section_title
;
 Isostructural \s-hydrocarbyl phospholide complexes of uranium, neptunium,
 and plutonium
;
_journal_name_full 'Chemical Communications'
_journal_paper_doi 10.1039/D2CC04803E
_journal_year 2022
_chemical_formula_moiety 'C30 H38 K P2 U, C7 H8'
_chemical_formula_sum 'C37 H46 K P2 U'
_chemical_formula_weight 829.81
_space_group_crystal_system orthorhombic
_space_group_IT_number 33
_space_group_name_Hall 'P 2c -2n'
_space_group_name_H-M_alt 'P n a 21'
_atom_sites_solution_hydrogens geom
_audit_creation_date 2022-07-25
_audit_creation_method
;
Olex2 1.5
(compiled 2022.04.07 svn.rca3783a0 for OlexSys, GUI svn.r6498)
;
_audit_update_record
;
2022-07-28 deposited with the CCDC.	2022-10-28 downloaded from the CCDC.
;
_cell_angle_alpha 90
_cell_angle_beta 90
_cell_angle_gamma 90
_cell_formula_units_Z 4
_cell_length_a 23.43610(10)
_cell_length_b 9.99740(10)
_cell_length_c 14.85090(10)
_cell_measurement_reflns_used 32432
_cell_measurement_temperature 100.00(10)
_cell_measurement_theta_max 78.7670
_cell_measurement_theta_min 1.8800
_cell_volume 3479.57(4)
_computing_cell_refinement 'CrysAlisPro 1.171.42.54a (Rigaku OD, 2022)'
_computing_data_collection 'CrysAlisPro 1.171.42.54a (Rigaku OD, 2022)'
_computing_data_reduction 'CrysAlisPro 1.171.42.54a (Rigaku OD, 2022)'
_computing_molecular_graphics 'Olex2 1.5 (Dolomanov et al., 2009)'
_computing_publication_material 'Olex2 1.5 (Dolomanov et al., 2009)'
_computing_structure_refinement 'SHELXL 2018/3 (Sheldrick, 2015)'
_computing_structure_solution 'SHELXT  (Sheldrick, 2015)'
_diffrn_ambient_temperature 100.00(10)
_diffrn_detector_area_resol_mean 10.0000
_diffrn_detector_type HyPix
_diffrn_measured_fraction_theta_full 1.000
_diffrn_measured_fraction_theta_max 1.000
_diffrn_measurement_details
;
List of Runs (angles in degrees, time in seconds):

  # Type    Start    End  Width  t~exp~   \w     \q     \k     \f   Frames
#--------------------------------------------------------------------------
  1  \w    -64.00  17.00   0.50    0.50    --  -47.55  65.00-131.00  162
  2  \w   -119.00 -31.00   0.50    0.50    --  -47.55 -65.00  93.00  176
  3  \w     51.00  76.00   0.50    0.50    --   47.55  65.00-131.00   50
  4  \w     14.00  58.00   0.50    0.50    --   47.55 -65.00  93.00   88
  5  \w    -73.00 -48.00   0.50    1.00    --  -91.75  65.00-131.00   50
  6  \w   -143.00-117.00   0.50    1.00    --  -91.75 -65.00  93.00   52
  7  \w     95.00 177.00   0.50    1.00    --  113.25  65.00-131.00  164
  8  \w     43.00  77.00   0.50    1.00    --  113.25 -65.00  93.00   68
  9  \w   -120.00 -78.00   0.50    0.50    --  -47.55-125.00 -60.00   84
 10  \w   -119.00 -73.00   0.50    0.50    --  -47.55-125.00-120.00   92
 11  \w    -51.00 -26.00   0.50    1.00    --  -91.75  45.00   0.00   50
 12  \w    -51.00 -26.00   0.50    1.00    --  -91.75  45.00  90.00   50
 13  \w    -51.00 -25.00   0.50    1.00    --  -91.75  45.00  30.00   52
 14  \w     69.00 104.00   0.50    1.00    --  113.25 -77.00-150.00   70
 15  \w     76.00 102.00   0.50    1.00    --  113.25 -77.00 -90.00   52
 16  \w     45.00  71.00   0.50    1.00    --  113.25 -61.00   0.00   52
 17  \w     42.00  67.00   0.50    1.00    --  113.25 -77.00 -90.00   50
 18  \w     43.00  70.00   0.50    1.00    --  113.25 -61.00 -60.00   54
 19  \w    100.00 126.00   0.50    1.00    --  113.25  77.00   0.00   52
 20  \w     42.00  70.00   0.50    1.00    --  113.25 -61.00  60.00   56
 21  \w    132.00 158.00   0.50    1.00    --  113.25  45.00 150.00   52
 22  \w     55.00  99.00   0.50    1.00    --  113.25 -77.00-120.00   88
 23  \w     55.00 104.00   0.50    1.00    --  113.25 -94.00  60.00   98
 24  \w    116.00 176.00   0.50    1.00    --  113.25  45.00 120.00  120
 25  \w     47.00  73.00   0.50    1.00    --  113.25 -94.00 -30.00   52
 26  \w    103.00 148.00   0.50    1.00    --  113.25  30.00-150.00   90
 27  \w    102.00 137.00   0.50    1.00    --  113.25  15.00 -30.00   70
 28  \w    144.00 176.00   0.50    1.00    --  113.25  15.00 -30.00   64
 29  \w    122.00 176.00   0.50    1.00    --  113.25  30.00 -90.00  108
 30  \w    102.00 151.00   0.50    1.00    --  113.25  45.00   0.00   98
 31  \w    136.00 174.00   0.50    1.00    --  113.25  77.00 120.00   76
 32  \w    144.00 169.00   0.50    1.00    --  113.25  77.00   0.00   50
 33  \w     44.00 102.00   0.50    1.00    --  113.25 -77.00-180.00  116
 34  \w    101.00 127.00   0.50    1.00    --  113.25  30.00   0.00   52
 35  \w    131.00 156.00   0.50    1.00    --  113.25  30.00   0.00   50
 36  \w     44.00  70.00   0.50    1.00    --  113.25 -61.00 -90.00   52
 37  \w    119.00 145.00   0.50    1.00    --  113.25  15.00-150.00   52
 38  \w     98.00 155.00   0.50    1.00    --  113.25 125.00 -90.00  114
 39  \w     43.00  69.00   0.50    1.00    --  113.25 -61.00-180.00   52
 40  \w    132.00 157.00   0.50    1.00    --  113.25  15.00 -90.00   50
 41  \w     48.00  94.00   0.50    1.00    --  113.25 -77.00 120.00   92
 42  \w     43.00  80.00   0.50    1.00    --  113.25 -94.00-180.00   74
 43  \w    116.00 142.00   0.50    1.00    --  113.25  45.00 -90.00   52
 44  \w     58.00  84.00   0.50    1.00    --  113.25 -81.00  50.41   52
 45  \w     94.00 138.00   0.50    1.00    --  113.25 -81.00  50.41   88
 46  \w    106.00 135.00   0.50    1.00    --  113.25 125.00 -60.00   58
 47  \w     97.00 149.00   0.50    1.00    --  113.25 125.00  90.00  104
 48  \w     53.00  78.00   0.50    1.00    --  113.25 -77.00  90.00   50
 49  \w     46.00  72.00   0.50    1.00    --  113.25 -94.00 -90.00   52
 50  \w     45.00  71.00   0.50    1.00    --  113.25 -94.00 -60.00   52
 51  \w    138.00 163.00   0.50    1.00    --  113.25  30.00 -60.00   50
 52  \w    113.00 138.00   0.50    1.00    --  113.25  61.00 150.00   50
 53  \w     98.00 130.00   0.50    1.00    --  113.25 125.00 150.00   64
 54  \w    104.00 130.00   0.50    1.00    --  113.25  77.00 120.00   52
 55  \w    133.00 170.00   0.50    1.00    --  113.25  61.00 -30.00   74
 56  \w    115.00 141.00   0.50    1.00    --  113.25  61.00 -60.00   52
;
_diffrn_measurement_device 'four-circle diffractometer'
_diffrn_measurement_device_type 'XtaLAB Synergy, Dualflex, HyPix'
_diffrn_measurement_method '\w scans'
_diffrn_radiation_type CuK\a
_diffrn_radiation_wavelength 1.54184
_diffrn_reflns_av_R_equivalents 0.0369
_diffrn_reflns_av_unetI/netI 0.0174
_diffrn_reflns_Laue_measured_fraction_full 1.000
_diffrn_reflns_Laue_measured_fraction_max 1.000
_diffrn_reflns_limit_h_max 27
_diffrn_reflns_limit_h_min -28
_diffrn_reflns_limit_k_max 12
_diffrn_reflns_limit_k_min -12
_diffrn_reflns_limit_l_max 18
_diffrn_reflns_limit_l_min -18
_diffrn_reflns_number 40897
_diffrn_reflns_point_group_measured_fraction_full 0.960
_diffrn_reflns_point_group_measured_fraction_max 0.961
_diffrn_reflns_theta_full 67.684
_diffrn_reflns_theta_max 70.056
_diffrn_reflns_theta_min 3.772
_exptl_absorpt_coefficient_mu 15.234
_exptl_absorpt_correction_T_max 0.355
_exptl_absorpt_correction_T_min 0.128
_exptl_absorpt_correction_type analytical
_exptl_absorpt_process_details
;
CrysAlisPro 1.171.42.54a (Rigaku Oxford Diffraction, 2022)
Analytical numeric absorption correction using a multifaceted crystal
model based on expressions derived by R.C. Clark & J.S. Reid.
(Clark, R. C. & Reid, J. S. (1995). Acta Cryst. A51, 887-897)
Empirical absorption correction using spherical harmonics,
implemented in SCALE3 ABSPACK scaling algorithm.
;
_exptl_crystal_colour 'clear brown'
_exptl_crystal_colour_lustre clear
_exptl_crystal_colour_primary brown
_exptl_crystal_density_diffrn 1.584
_exptl_crystal_description block
_exptl_crystal_F_000 1636
_exptl_crystal_preparation 'By MC.'
_exptl_crystal_recrystallization_method 'From toluene.'
_exptl_crystal_size_max 0.25
_exptl_crystal_size_mid 0.168
_exptl_crystal_size_min 0.13
_refine_diff_density_max 0.976
_refine_diff_density_min -1.556
_refine_diff_density_rms 0.097
_refine_ls_abs_structure_details
;
 Refined as an inversion twin.
;
_refine_ls_abs_structure_Flack 0.471(8)
_refine_ls_extinction_method none
_refine_ls_goodness_of_fit_ref 1.080
_refine_ls_hydrogen_treatment constr
_refine_ls_matrix_type full
_refine_ls_number_parameters 397
_refine_ls_number_reflns 6346
_refine_ls_number_restraints 447
_refine_ls_restrained_S_all 1.051
_refine_ls_R_factor_all 0.0222
_refine_ls_R_factor_gt 0.0222
_refine_ls_shift/su_max 0.001
_refine_ls_shift/su_mean 0.000
_refine_ls_structure_factor_coef Fsqd
_refine_ls_weighting_details 'w=1/[\s^2^(Fo^2^)+(0.0399P)^2^+2.6776P] where P=(Fo^2^+2Fc^2^)/3'
_refine_ls_weighting_scheme calc
_refine_ls_wR_factor_gt 0.0594
_refine_ls_wR_factor_ref 0.0595
_reflns_Friedel_coverage 0.845
_reflns_Friedel_fraction_full 0.917
_reflns_Friedel_fraction_max 0.918
_reflns_number_gt 6320
_reflns_number_total 6346
_reflns_threshold_expression 'I > 2\s(I)'
_twin_special_details
;
Component 2 rotated by -141.5392\% 
around [-0.00 -0.44 0.90] (reciprocal) or [-0.00 -0.74 0.68] (direct)
;
_cod_data_source_file d2cc04803e2.cif
_cod_data_source_block ccapg26
_cod_database_code 7130993
_manchester_internal_validation_user GFSW
_shelx_shelxl_version_number 2018/3
_shelx_space_group_comment
;
The symmetry employed for this shelxl refinement is uniquely defined
by the following loop, which should always be used as a source of
symmetry information in preference to the above space-group names.
They are only intended as comments.
;
_shelx_estimated_absorpt_t_max 0.242
_shelx_estimated_absorpt_t_min 0.115
_olex2_refinement_description
;
1. Twinned data refinement
 Scales: 0.52905
 0.47095
2. Restrained distances
 C31A-C32A
 1.54 with sigma of 0.02
 C31B-C32B
 1.54 with sigma of 0.02
 C17-C18
 1.43 with sigma of 0.02
 C24-C25
 1.54 with sigma of 0.02
 C33A-C31A \\sim C31A-C37A
 with sigma of 0.02
 C33B-C31B \\sim C31B-C37B
 with sigma of 0.02
 C23-C17 \\sim C17-C19
 with sigma of 0.02
 C30-C24 \\sim C24-C26
 with sigma of 0.02
3. Uiso/Uaniso restraints and constraints
C31A \\sim C32A \\sim C33A \\sim C34A \\sim C35A \\sim C36A \\sim C37A \\sim
C31B \\sim C32B \\sim C33B \\sim C34B \\sim C35B \\sim C36B \\sim C37B: within
2A with sigma of 0.02 and sigma for terminal atoms of 0.04 within 2A
P2 \\sim C9 \\sim C10 \\sim C11 \\sim C12 \\sim C13 \\sim C14 \\sim C15 \\sim
C16: within 2A with sigma of 0.04 and sigma for terminal atoms of 0.08 within 2A
4. Rigid body (RIGU) restrains
 C31A, C32A, C33A, C34A, C35A, C36A, C37A, C31B, C32B, C33B, C34B, C35B, C36B,
 C37B
 with sigma for 1-2 distances of 0.002 and sigma for 1-3 distances of 0.002
 P2, C9, C10, C11, C12, C13, C14, C15, C16
 with sigma for 1-2 distances of 0.004 and sigma for 1-3 distances of 0.004
5. Others
 Sof(C31B)=Sof(H31D)=Sof(H31E)=Sof(H31F)=Sof(C32B)=Sof(C33B)=Sof(H33B)=
 Sof(C34B)=Sof(H34B)=Sof(C35B)=Sof(H35B)=Sof(C36B)=Sof(H36B)=Sof(C37B)=
 Sof(H37B)=1-FVAR(1)
 Sof(C31A)=Sof(H31A)=Sof(H31B)=Sof(H31C)=Sof(C32A)=Sof(C33A)=Sof(H33A)=
 Sof(C34A)=Sof(H34A)=Sof(C35A)=Sof(H35A)=Sof(C36A)=Sof(H36A)=Sof(C37A)=
 Sof(H37A)=FVAR(1)
6.a Secondary CH2 refined with riding coordinates:
 C17(H17A,H17B), C24(H24A,H24B)
6.b Aromatic/amide H refined with riding coordinates:
 C19(H19), C20(H20), C21(H21), C22(H22), C23(H23), C30(H30), C29(H29),
 C28(H28), C27(H27), C26(H26), C33A(H33A), C34A(H34A), C35A(H35A), C36A(H36A),
 C37A(H37A), C33B(H33B), C34B(H34B), C35B(H35B), C36B(H36B), C37B(H37B)
6.c Fitted hexagon refined as free rotating group:
 C18(C19,C20,C21,C22,C23), C25(C30,C29,C28,C27,C26), C32A(C33A,C34A,C35A,C36A,
 C37A), C32B(C33B,C34B,C35B,C36B,C37B)
6.d Idealised Me refined as rotating group:
 C5(H5A,H5B,H5C), C6(H6A,H6B,H6C), C7(H7A,H7B,H7C), C8(H8A,H8B,H8C), C13(H13A,
 H13B,H13C), C14(H14A,H14B,H14C), C15(H15A,H15B,H15C), C16(H16A,H16B,H16C),
 C31A(H31A,H31B,H31C), C31B(H31D,H31E,H31F)
;
_olex2_exptl_crystal_mounting_method 'From fomblin on a microscope slide, on to a micromount.'
_olex2_submission_special_instructions 'No special instructions were received'
_oxdiff_exptl_absorpt_empirical_details
;
Empirical correction (ABSPACK) includes:
- Absorption correction using spherical harmonics
- Frame scaling
;

loop_
_space_group_symop_operation_xyz
'x, y, z'
'-x, -y, z+1/2'
'x+1/2, -y+1/2, z'
'-x+1/2, y+1/2, z+1/2'

loop_
_atom_site_label
_atom_site_type_symbol
_atom_site_fract_x
_atom_site_fract_y
_atom_site_fract_z
_atom_site_U_iso_or_equiv
_atom_site_adp_type
_atom_site_occupancy
_atom_site_site_symmetry_order
_atom_site_calc_flag
_atom_site_refinement_flags_posn
_atom_site_refinement_flags_adp
_atom_site_refinement_flags_occupancy
_atom_site_disorder_assembly
_atom_site_disorder_group
U1 U 0.40063(2) 0.68435(2) 0.49258(4) 0.02235(7) Uani 1 1 d . . . . .
K1 K 0.22108(5) 0.53209(12) 0.50007(13) 0.0385(3) Uani 1 1 d . . . . .
P1 P 0.52184(4) 0.76140(11) 0.49179(18) 0.0305(2) Uani 1 1 d . . . . .
P2 P 0.35123(6) 0.41145(14) 0.47397(11) 0.0348(4) Uani 1 1 d . U . . .
C1 C 0.4837(3) 0.8413(9) 0.4034(6) 0.0265(15) Uani 1 1 d . . . . .
C2 C 0.4465(4) 0.9407(8) 0.4359(5) 0.0274(15) Uani 1 1 d . . . . .
C3 C 0.4476(4) 0.9499(7) 0.5309(5) 0.0273(16) Uani 1 1 d . . . . .
C4 C 0.4845(3) 0.8586(10) 0.5720(5) 0.0309(16) Uani 1 1 d . . . . .
C5 C 0.4934(4) 0.8130(8) 0.3062(8) 0.038(2) Uani 1 1 d . . . . .
H5A H 0.519047 0.736076 0.300116 0.056 Uiso 1 1 calc R U . . .
H5B H 0.510782 0.891396 0.277545 0.056 Uiso 1 1 calc R U . . .
H5C H 0.456922 0.793001 0.277051 0.056 Uiso 1 1 calc R U . . .
C6 C 0.4177(4) 1.0414(8) 0.3769(6) 0.0342(17) Uani 1 1 d . . . . .
H6A H 0.409641 1.001271 0.318090 0.051 Uiso 1 1 calc R U . . .
H6B H 0.442660 1.119145 0.369086 0.051 Uiso 1 1 calc R U . . .
H6C H 0.381813 1.069831 0.405001 0.051 Uiso 1 1 calc R U . . .
C7 C 0.4139(5) 1.0562(8) 0.5808(6) 0.037(2) Uani 1 1 d . . . . .
H7A H 0.373670 1.050773 0.563457 0.055 Uiso 1 1 calc R U . . .
H7B H 0.428903 1.144850 0.565412 0.055 Uiso 1 1 calc R U . . .
H7C H 0.417522 1.041699 0.645833 0.055 Uiso 1 1 calc R U . . .
C8 C 0.4940(4) 0.8458(10) 0.6721(7) 0.0404(19) Uani 1 1 d . . . . .
H8A H 0.457391 0.854813 0.703545 0.061 Uiso 1 1 calc R U . . .
H8B H 0.520037 0.916303 0.692365 0.061 Uiso 1 1 calc R U . . .
H8C H 0.510581 0.758106 0.685430 0.061 Uiso 1 1 calc R U . . .
C9 C 0.4066(3) 0.4371(8) 0.3975(7) 0.032(2) Uani 1 1 d . U . . .
C10 C 0.4603(4) 0.4453(8) 0.4395(6) 0.0336(18) Uani 1 1 d . U . . .
C11 C 0.4567(4) 0.4394(8) 0.5353(6) 0.0344(18) Uani 1 1 d . U . . .
C12 C 0.4004(3) 0.4196(10) 0.5649(7) 0.037(2) Uani 1 1 d . U . . .
C13 C 0.4001(4) 0.4403(10) 0.2955(6) 0.048(2) Uani 1 1 d . U . . .
H13A H 0.360031 0.425877 0.279554 0.072 Uiso 1 1 calc R U . . .
H13B H 0.423582 0.369569 0.268723 0.072 Uiso 1 1 calc R U . . .
H13C H 0.412624 0.527460 0.272671 0.072 Uiso 1 1 calc R U . . .
C14 C 0.5149(5) 0.4493(10) 0.3870(8) 0.046(2) Uani 1 1 d . U . . .
H14A H 0.510163 0.507552 0.334458 0.069 Uiso 1 1 calc R U . . .
H14B H 0.524668 0.358751 0.366925 0.069 Uiso 1 1 calc R U . . .
H14C H 0.545548 0.484125 0.425261 0.069 Uiso 1 1 calc R U . . .
C15 C 0.5083(5) 0.4349(9) 0.5975(7) 0.043(2) Uani 1 1 d . U . . .
H15A H 0.542812 0.456755 0.563202 0.064 Uiso 1 1 calc R U . . .
H15B H 0.512029 0.344949 0.623097 0.064 Uiso 1 1 calc R U . . .
H15C H 0.503327 0.499977 0.646166 0.064 Uiso 1 1 calc R U . . .
C16 C 0.3847(4) 0.3894(8) 0.6618(5) 0.0443(16) Uani 1 1 d . U . . .
H16A H 0.395223 0.465447 0.700011 0.066 Uiso 1 1 calc R U . . .
H16B H 0.405118 0.309335 0.682009 0.066 Uiso 1 1 calc R U . . .
H16C H 0.343460 0.373965 0.666144 0.066 Uiso 1 1 calc R U . . .
C17 C 0.3306(3) 0.7663(8) 0.3707(5) 0.0415(16) Uani 1 1 d D . . . .
H17A H 0.328400 0.864330 0.379562 0.050 Uiso 1 1 calc R U . . .
H17B H 0.351119 0.753132 0.313144 0.050 Uiso 1 1 calc R U . . .
C18 C 0.27038(16) 0.7242(5) 0.3514(3) 0.0392(16) Uani 1 1 d DG . . . .
C19 C 0.2258(2) 0.8007(4) 0.3855(4) 0.0406(18) Uani 1 1 d DG . . . .
H19 H 0.233752 0.880818 0.417577 0.049 Uiso 1 1 calc R U . . .
C20 C 0.16970(18) 0.7601(5) 0.3727(4) 0.0437(18) Uani 1 1 d G . . . .
H20 H 0.139252 0.812415 0.395973 0.052 Uiso 1 1 calc R U . . .
C21 C 0.15811(16) 0.6429(6) 0.3257(4) 0.0464(18) Uani 1 1 d G . . . .
H21 H 0.119742 0.615134 0.316971 0.056 Uiso 1 1 calc R U . . .
C22 C 0.2027(2) 0.5663(5) 0.2916(4) 0.046(2) Uani 1 1 d G . . . .
H22 H 0.194733 0.486253 0.259572 0.055 Uiso 1 1 calc R U . . .
C23 C 0.25879(18) 0.6070(5) 0.3045(3) 0.0384(16) Uani 1 1 d DG . . . .
H23 H 0.289234 0.554653 0.281176 0.046 Uiso 1 1 calc R U . . .
C24 C 0.3522(3) 0.7385(7) 0.6455(5) 0.0367(15) Uani 1 1 d D . . . .
H24A H 0.371629 0.685100 0.692507 0.044 Uiso 1 1 calc R U . . .
H24B H 0.359606 0.833807 0.659166 0.044 Uiso 1 1 calc R U . . .
C25 C 0.28863(15) 0.7151(5) 0.6553(3) 0.0338(15) Uani 1 1 d DG . . . .
C30 C 0.2507(2) 0.8027(5) 0.6140(3) 0.0446(19) Uani 1 1 d DG . . . .
H30 H 0.264726 0.876634 0.580537 0.054 Uiso 1 1 calc R U . . .
C29 C 0.1923(2) 0.7820(5) 0.6218(4) 0.0460(18) Uani 1 1 d G . . . .
H29 H 0.166336 0.841849 0.593585 0.055 Uiso 1 1 calc R U . . .
C28 C 0.17174(15) 0.6738(6) 0.6708(4) 0.056(3) Uani 1 1 d G . . . .
H28 H 0.131791 0.659642 0.676106 0.067 Uiso 1 1 calc R U . . .
C27 C 0.2097(2) 0.5862(5) 0.7121(4) 0.046(2) Uani 1 1 d G . . . .
H27 H 0.195635 0.512219 0.745581 0.056 Uiso 1 1 calc R U . . .
C26 C 0.26811(18) 0.6069(5) 0.7043(3) 0.0397(17) Uani 1 1 d DG . . . .
H26 H 0.294026 0.547003 0.732534 0.048 Uiso 1 1 calc R U . . .
C31A C 0.0665(5) 0.3696(10) 0.4500(8) 0.050(2) Uani 0.727(10) 1 d D U P A 1
H31A H 0.070143 0.393131 0.386156 0.076 Uiso 0.727(10) 1 calc R U P A 1
H31B H 0.058482 0.450468 0.485069 0.076 Uiso 0.727(10) 1 calc R U P A 1
H31C H 0.035185 0.305647 0.457573 0.076 Uiso 0.727(10) 1 calc R U P A 1
C32A C 0.1208(2) 0.3081(6) 0.4821(5) 0.0374(18) Uani 0.727(10) 1 d DG U P A 1
C33A C 0.1325(3) 0.3066(7) 0.5738(4) 0.040(2) Uani 0.727(10) 1 d DG U P A 1
H33A H 0.105710 0.342986 0.615183 0.049 Uiso 0.727(10) 1 calc R U P A 1
C34A C 0.1833(3) 0.2519(8) 0.6051(5) 0.051(2) Uani 0.727(10) 1 d G U P A 1
H34A H 0.191221 0.250916 0.667866 0.061 Uiso 0.727(10) 1 calc R U P A 1
C35A C 0.2224(3) 0.1987(7) 0.5447(6) 0.055(3) Uani 0.727(10) 1 d G U P A 1
H35A H 0.257154 0.161360 0.566051 0.066 Uiso 0.727(10) 1 calc R U P A 1
C36A C 0.2108(3) 0.2002(7) 0.4529(6) 0.051(2) Uani 0.727(10) 1 d G U P A 1
H36A H 0.237577 0.163874 0.411553 0.061 Uiso 0.727(10) 1 calc R U P A 1
C37A C 0.1600(3) 0.2549(7) 0.4216(4) 0.041(2) Uani 0.727(10) 1 d DG U P A 1
H37A H 0.152066 0.255943 0.358869 0.049 Uiso 0.727(10) 1 calc R U P A 1
C31B C 0.2385(13) 0.150(3) 0.544(2) 0.067(8) Uani 0.273(10) 1 d D U P A 2
H31D H 0.264017 0.149714 0.492018 0.100 Uiso 0.273(10) 1 calc R U P A 2
H31E H 0.227533 0.058455 0.559273 0.100 Uiso 0.273(10) 1 calc R U P A 2
H31F H 0.258108 0.190950 0.595722 0.100 Uiso 0.273(10) 1 calc R U P A 2
C32B C 0.1856(7) 0.2308(19) 0.5223(13) 0.048(4) Uani 0.273(10) 1 d DG U P A 2
C33B C 0.1727(8) 0.257(2) 0.4326(12) 0.050(5) Uani 0.273(10) 1 d DG U P A 2
H33B H 0.195509 0.219424 0.386122 0.060 Uiso 0.273(10) 1 calc R U P A 2
C34B C 0.1265(9) 0.338(2) 0.4110(12) 0.052(5) Uani 0.273(10) 1 d G U P A 2
H34B H 0.117741 0.355910 0.349745 0.062 Uiso 0.273(10) 1 calc R U P A 2
C35B C 0.0932(7) 0.3929(18) 0.4791(15) 0.048(4) Uani 0.273(10) 1 d G U P A 2
H35B H 0.061649 0.448337 0.464288 0.058 Uiso 0.273(10) 1 calc R U P A 2
C36B C 0.1061(8) 0.367(2) 0.5687(14) 0.047(5) Uani 0.273(10) 1 d G U P A 2
H36B H 0.083325 0.404278 0.615208 0.057 Uiso 0.273(10) 1 calc R U P A 2
C37B C 0.1523(9) 0.286(2) 0.5903(11) 0.050(5) Uani 0.273(10) 1 d DG U P A 2
H37B H 0.161093 0.267791 0.651587 0.061 Uiso 0.273(10) 1 calc R U P A 2

loop_
_atom_site_aniso_label
_atom_site_aniso_U_11
_atom_site_aniso_U_22
_atom_site_aniso_U_33
_atom_site_aniso_U_23
_atom_site_aniso_U_13
_atom_site_aniso_U_12
U1 0.02241(10) 0.01844(10) 0.02619(10) -0.00075(12) -0.00005(11) 0.00093(4)
K1 0.0361(5) 0.0428(6) 0.0368(7) -0.0012(8) 0.0032(8) -0.0111(4)
P1 0.0229(5) 0.0273(6) 0.0412(6) -0.0006(10) -0.0017(10) 0.0016(4)
P2 0.0356(6) 0.0231(6) 0.0456(13) -0.0028(6) -0.0001(6) -0.0045(5)
C1 0.021(3) 0.024(3) 0.034(4) 0.000(3) 0.000(3) -0.002(3)
C2 0.024(3) 0.029(4) 0.029(3) 0.001(2) -0.001(2) -0.001(3)
C3 0.027(3) 0.014(3) 0.041(4) 0.000(2) 0.006(3) -0.003(2)
C4 0.033(4) 0.031(4) 0.029(3) -0.005(3) -0.001(3) -0.010(3)
C5 0.036(4) 0.041(5) 0.036(4) 0.002(3) 0.012(3) -0.002(3)
C6 0.034(4) 0.029(4) 0.040(4) 0.011(3) -0.002(3) -0.002(3)
C7 0.045(4) 0.021(4) 0.044(5) -0.003(3) 0.004(4) 0.000(3)
C8 0.046(4) 0.034(4) 0.041(4) 0.000(4) -0.009(3) -0.004(4)
C9 0.035(3) 0.027(4) 0.033(4) -0.010(3) -0.003(3) 0.009(2)
C10 0.044(4) 0.019(4) 0.038(3) -0.006(3) -0.004(3) 0.014(3)
C11 0.037(4) 0.026(4) 0.040(3) 0.000(3) -0.006(3) 0.002(3)
C12 0.049(5) 0.031(4) 0.030(4) 0.003(3) 0.005(3) 0.008(3)
C13 0.063(6) 0.043(5) 0.038(4) -0.015(3) -0.003(3) 0.012(3)
C14 0.046(5) 0.044(5) 0.048(5) 0.000(3) 0.004(4) 0.012(4)
C15 0.048(5) 0.036(5) 0.044(5) 0.008(3) -0.013(4) 0.020(3)
C16 0.063(4) 0.028(4) 0.042(4) 0.008(3) 0.010(3) 0.010(3)
C17 0.034(4) 0.043(4) 0.048(4) 0.017(3) -0.010(3) -0.004(3)
C18 0.036(4) 0.045(4) 0.036(4) 0.008(3) -0.005(3) 0.004(4)
C19 0.046(5) 0.034(4) 0.042(4) 0.006(3) -0.009(4) 0.001(3)
C20 0.026(3) 0.061(5) 0.044(4) 0.009(4) 0.001(3) 0.011(3)
C21 0.026(3) 0.073(5) 0.040(4) 0.004(4) -0.008(3) -0.007(4)
C22 0.042(4) 0.061(5) 0.035(4) -0.002(3) -0.008(3) -0.011(3)
C23 0.031(3) 0.050(4) 0.033(3) 0.005(3) 0.002(3) 0.002(3)
C24 0.039(4) 0.032(4) 0.039(4) -0.005(3) 0.007(3) -0.006(3)
C25 0.030(3) 0.032(3) 0.039(4) -0.009(3) 0.014(3) -0.001(3)
C30 0.060(5) 0.042(4) 0.032(4) -0.005(3) 0.006(4) -0.011(4)
C29 0.042(4) 0.055(4) 0.041(4) -0.006(3) 0.001(4) 0.013(4)
C28 0.037(4) 0.066(6) 0.063(6) -0.012(4) 0.017(4) -0.005(3)
C27 0.043(4) 0.046(4) 0.050(5) -0.001(4) 0.019(3) -0.004(3)
C26 0.040(4) 0.041(4) 0.038(4) -0.006(3) 0.013(3) -0.004(3)
C31A 0.044(5) 0.028(5) 0.079(6) -0.001(4) -0.009(4) 0.003(4)
C32A 0.034(4) 0.023(3) 0.055(4) 0.001(3) -0.004(4) -0.005(2)
C33A 0.040(5) 0.029(5) 0.052(4) 0.010(3) 0.002(4) -0.009(4)
C34A 0.046(5) 0.042(5) 0.064(5) 0.013(4) -0.013(4) -0.013(4)
C35A 0.039(6) 0.041(7) 0.085(5) 0.019(5) -0.010(4) -0.001(4)
C36A 0.037(5) 0.035(5) 0.081(5) 0.000(4) 0.002(4) -0.002(4)
C37A 0.039(4) 0.030(5) 0.052(5) -0.007(4) -0.005(4) -0.007(3)
C31B 0.046(11) 0.042(15) 0.113(18) 0.017(14) -0.006(11) -0.001(9)
C32B 0.040(8) 0.034(8) 0.069(7) 0.005(6) -0.003(6) -0.006(6)
C33B 0.051(10) 0.033(10) 0.066(7) -0.006(8) -0.005(7) -0.003(8)
C34B 0.044(10) 0.042(10) 0.069(8) -0.006(8) -0.011(8) -0.005(8)
C35B 0.046(9) 0.026(9) 0.073(9) 0.003(8) -0.006(7) -0.003(7)
C36B 0.043(9) 0.026(10) 0.072(8) 0.003(8) -0.004(7) -0.009(7)
C37B 0.044(9) 0.040(9) 0.067(8) 0.010(8) -0.001(7) -0.004(7)

loop_
_atom_type_symbol
_atom_type_description
_atom_type_scat_dispersion_real
_atom_type_scat_dispersion_imag
_atom_type_scat_source
C C 0.0181 0.0091 'International Tables Vol C Tables 4.2.6.8 and 6.1.1.4'
H H 0.0000 0.0000 'International Tables Vol C Tables 4.2.6.8 and 6.1.1.4'
K K 0.3868 1.0657 'International Tables Vol C Tables 4.2.6.8 and 6.1.1.4'
P P 0.2955 0.4335 'International Tables Vol C Tables 4.2.6.8 and 6.1.1.4'
U U -4.3638 13.4090 'International Tables Vol C Tables 4.2.6.8 and 6.1.1.4'

loop_
_exptl_crystal_face_index_h
_exptl_crystal_face_index_k
_exptl_crystal_face_index_l
_exptl_crystal_face_perp_dist
1 -6 1 0.0530
10 -4 -4 0.0680
-4 6 0 0.0722
-10 4 4 0.0685
-8 -2 -8 0.0477
-8 2 -7 0.0853
13 3 -3 0.1275
-8 -5 -2 0.0621
-3 4 7 0.0707
12 1 6 0.0787
4 6 4 0.0879
-14 2 -4 0.0727
2 -4 -7 0.0578
-4 -5 -5 0.0418
-10 0 -7 0.0513
-10 5 -2 0.0712
-2 -5 6 0.0712
-1 0 -10 0.0959
-13 -1 -5 0.0577
-14 -1 3 0.0969
6 -1 9 0.0776

loop_
_geom_angle_atom_site_label_1
_geom_angle_atom_site_label_2
_geom_angle_atom_site_label_3
_geom_angle
_geom_angle_site_symmetry_1
_geom_angle_site_symmetry_3
_geom_angle_publ_flag
P1 U1 P2 127.95(4) . . ?
C1 U1 P1 35.82(17) . . ?
C1 U1 P2 137.10(17) . . ?
C1 U1 C2 28.4(2) . . ?
C1 U1 C3 47.9(2) . . ?
C1 U1 C4 52.17(17) . . ?
C1 U1 C9 102.4(3) . . ?
C1 U1 C10 89.9(3) . . ?
C1 U1 C11 105.3(3) . . ?
C1 U1 C12 133.7(2) . . ?
C2 U1 P1 53.88(17) . . ?
C2 U1 P2 157.83(16) . . ?
C2 U1 C3 28.03(17) . . ?
C3 U1 P1 53.19(17) . . ?
C3 U1 P2 174.12(15) . . ?
C4 U1 P1 35.36(17) . . ?
C4 U1 P2 149.11(19) . . ?
C4 U1 C2 48.1(2) . . ?
C4 U1 C3 27.8(3) . . ?
C9 U1 P1 100.23(16) . . ?
C9 U1 P2 34.73(19) . . ?
C9 U1 C2 127.1(3) . . ?
C9 U1 C3 149.7(2) . . ?
C9 U1 C4 134.0(2) . . ?
C9 U1 C10 28.4(2) . . ?
C9 U1 C11 48.9(3) . . ?
C9 U1 C12 51.9(3) . . ?
C10 U1 P1 75.4(2) . . ?
C10 U1 P2 53.3(2) . . ?
C10 U1 C2 118.3(3) . . ?
C10 U1 C3 128.5(3) . . ?
C10 U1 C4 106.4(3) . . ?
C11 U1 P1 77.33(19) . . ?
C11 U1 P2 54.03(19) . . ?
C11 U1 C2 130.7(2) . . ?
C11 U1 C3 124.2(3) . . ?
C11 U1 C4 96.5(3) . . ?
C11 U1 C10 28.80(16) . . ?
C11 U1 C12 28.5(3) . . ?
C12 U1 P1 104.22(16) . . ?
C12 U1 P2 35.41(19) . . ?
C12 U1 C2 158.0(2) . . ?
C12 U1 C3 140.1(3) . . ?
C12 U1 C4 114.1(3) . . ?
C12 U1 C10 48.3(3) . . ?
C17 U1 P1 121.92(17) . . ?
C17 U1 P2 88.77(17) . . ?
C17 U1 C1 86.2(2) . . ?
C17 U1 C2 75.6(2) . . ?
C17 U1 C3 95.0(2) . . ?
C17 U1 C4 122.0(2) . . ?
C17 U1 C9 87.7(3) . . ?
C17 U1 C10 112.4(3) . . ?
C17 U1 C11 136.3(3) . . ?
C17 U1 C12 123.9(2) . . ?
C17 U1 C24 105.6(3) . . ?
C24 U1 P1 111.79(16) . . ?
C24 U1 P2 95.85(14) . . ?
C24 U1 C1 126.5(2) . . ?
C24 U1 C2 103.4(2) . . ?
C24 U1 C3 78.8(2) . . ?
C24 U1 C4 79.3(2) . . ?
C24 U1 C9 129.5(2) . . ?
C24 U1 C10 128.7(3) . . ?
C24 U1 C11 100.7(3) . . ?
C24 U1 C12 82.2(3) . . ?
P2 K1 C25 80.99(8) . . ?
P2 K1 C26 83.26(8) . . ?
P2 K1 C34A 89.63(15) . . ?
P2 K1 C35A 69.88(12) . . ?
P2 K1 C36A 71.63(11) . . ?
P2 K1 C37A 92.98(13) . . ?
P2 K1 C35B 132.1(3) . . ?
P2 K1 C36B 127.1(3) . . ?
C18 K1 P2 78.54(9) . . ?
C18 K1 C19 25.4 . . ?
C18 K1 C20 44.60(6) . . ?
C18 K1 C21 52.14(6) . . ?
C18 K1 C25 88.62(10) . . ?
C18 K1 C30 77.29(11) . . ?
C18 K1 C29 89.85(13) . . ?
C18 K1 C27 128.09(11) . . ?
C18 K1 C26 112.50(10) . . ?
C18 K1 C32A 128.84(15) . . ?
C18 K1 C33A 153.29(15) . . ?
C18 K1 C34A 160.22(18) . . ?
C18 K1 C35A 137.05(19) . . ?
C18 K1 C36A 118.49(17) . . ?
C18 K1 C37A 114.85(15) . . ?
C18 K1 C34B 109.4(3) . . ?
C18 K1 C35B 121.4(4) . . ?
C18 K1 C36B 144.8(4) . . ?
C18 K1 C37B 159.8(3) . . ?
C19 K1 P2 102.31(10) . . ?
C19 K1 C20 25.2 . . ?
C19 K1 C25 83.70(11) . . ?
C19 K1 C30 64.56(10) . . ?
C19 K1 C27 112.69(11) . . ?
C19 K1 C26 106.71(11) . . ?
C19 K1 C32A 124.19(14) . . ?
C19 K1 C33A 141.91(16) . . ?
C19 K1 C34A 166.19(16) . . ?
C19 K1 C35A 158.7(2) . . ?
C19 K1 C36A 135.74(18) . . ?
C19 K1 C37A 122.04(16) . . ?
C19 K1 C34B 108.2(3) . . ?
C19 K1 C35B 109.6(3) . . ?
C19 K1 C36B 127.8(4) . . ?
C19 K1 C37B 151.9(4) . . ?
C20 K1 P2 122.59(10) . . ?
C20 K1 C25 101.32(12) . . ?
C20 K1 C30 78.24(11) . . ?
C20 K1 C27 115.43(11) . . ?
C20 K1 C26 120.41(11) . . ?
C20 K1 C32A 99.79(14) . . ?
C20 K1 C33A 116.91(16) . . ?
C20 K1 C34A 141.03(15) . . ?
C20 K1 C35A 144.88(17) . . ?
C20 K1 C36A 123.17(19) . . ?
C20 K1 C37A 102.96(16) . . ?
C20 K1 C34B 85.8(3) . . ?
C20 K1 C35B 84.4(3) . . ?
C20 K1 C36B 103.3(4) . . ?
C20 K1 C37B 126.9(4) . . ?
C21 K1 P2 117.41(11) . . ?
C21 K1 C19 44.48(6) . . ?
C21 K1 C20 25.2 . . ?
C21 K1 C25 126.22(12) . . ?
C21 K1 C30 103.42(12) . . ?
C21 K1 C27 134.61(12) . . ?
C21 K1 C26 145.23(12) . . ?
C21 K1 C32A 80.67(14) . . ?
C21 K1 C33A 102.67(16) . . ?
C21 K1 C34A 123.49(14) . . ?
C21 K1 C35A 120.32(17) . . ?
C21 K1 C36A 98.01(19) . . ?
C21 K1 C37A 78.78(16) . . ?
C21 K1 C34B 63.7(3) . . ?
C21 K1 C35B 69.5(4) . . ?
C21 K1 C36B 92.7(4) . . ?
C21 K1 C37B 111.8(3) . . ?
C22 K1 P2 92.93(11) . . ?
C22 K1 C18 45.01(6) . . ?
C22 K1 C19 52.14(6) . . ?
C22 K1 C20 44.61(6) . . ?
C22 K1 C21 25.4 . . ?
C22 K1 C25 133.20(11) . . ?
C22 K1 C30 116.70(11) . . ?
C22 K1 C29 116.62(12) . . ?
C22 K1 C27 159.57(11) . . ?
C22 K1 C26 157.31(11) . . ?
C22 K1 C32A 83.97(15) . . ?
C22 K1 C33A 108.62(15) . . ?
C22 K1 C34A 121.13(15) . . ?
C22 K1 C35A 107.46(19) . . ?
C22 K1 C36A 83.90(18) . . ?
C22 K1 C37A 71.76(15) . . ?
C22 K1 C34B 64.4(3) . . ?
C22 K1 C35B 80.2(4) . . ?
C22 K1 C36B 104.2(4) . . ?
C22 K1 C37B 115.0(3) . . ?
C23 K1 P2 73.58(9) . . ?
C23 K1 C18 25.6 . . ?
C23 K1 C19 44.86(6) . . ?
C23 K1 C20 52.13(6) . . ?
C23 K1 C21 44.88(6) . . ?
C23 K1 C22 25.6 . . ?
C23 K1 C25 112.08(11) . . ?
C23 K1 C30 102.89(11) . . ?
C23 K1 C29 113.76(13) . . ?
C23 K1 C27 153.57(11) . . ?
C23 K1 C26 134.62(10) . . ?
C23 K1 C32A 106.99(16) . . ?
C23 K1 C33A 131.21(16) . . ?
C23 K1 C34A 135.45(17) . . ?
C23 K1 C35A 114.40(19) . . ?
C23 K1 C36A 93.57(17) . . ?
C23 K1 C37A 89.75(15) . . ?
C23 K1 C32B 113.7(4) . . ?
C23 K1 C33B 90.9(3) . . ?
C23 K1 C34B 87.6(3) . . ?
C23 K1 C35B 105.6(4) . . ?
C23 K1 C36B 129.3(4) . . ?
C23 K1 C37B 135.1(3) . . ?
C25 K1 C35A 113.46(17) . . ?
C25 K1 C36A 135.24(18) . . ?
C30 K1 P2 99.61(10) . . ?
C30 K1 C25 24.3 . . ?
C30 K1 C26 42.93(5) . . ?
C30 K1 C34A 120.73(16) . . ?
C30 K1 C35A 135.19(18) . . ?
C30 K1 C36A 158.48(18) . . ?
C30 K1 C37A 164.21(15) . . ?
C30 K1 C35B 126.0(3) . . ?
C30 K1 C36B 115.2(3) . . ?
C29 K1 P2 123.63(10) . . ?
C29 K1 C19 69.24(11) . . ?
C29 K1 C20 72.19(11) . . ?
C29 K1 C21 95.23(12) . . ?
C29 K1 C25 43.37(6) . . ?
C29 K1 C30 24.9 . . ?
C29 K1 C27 44.46(7) . . ?
C29 K1 C26 50.83(6) . . ?
C29 K1 C32A 115.91(15) . . ?
C29 K1 C33A 102.64(15) . . ?
C29 K1 C34A 109.93(18) . . ?
C29 K1 C35A 131.8(2) . . ?
C29 K1 C36A 151.08(17) . . ?
C29 K1 C37A 140.10(16) . . ?
C29 K1 C34B 124.3(4) . . ?
C29 K1 C35B 101.1(3) . . ?
C29 K1 C36B 92.6(3) . . ?
C29 K1 C37B 105.0(4) . . ?
C28 K1 P2 127.03(10) . . ?
C28 K1 C18 115.37(13) . . ?
C28 K1 C19 93.69(12) . . ?
C28 K1 C20 91.01(12) . . ?
C28 K1 C21 109.33(12) . . ?
C28 K1 C22 134.30(12) . . ?
C28 K1 C23 138.55(13) . . ?
C28 K1 C25 50.78(6) . . ?
C28 K1 C30 44.19(6) . . ?
C28 K1 C29 25.6 . . ?
C28 K1 C27 25.3 . . ?
C28 K1 C26 43.79(6) . . ?
C28 K1 C32A 96.39(15) . . ?
C28 K1 C33A 78.74(14) . . ?
C28 K1 C34A 84.40(18) . . ?
C28 K1 C35A 106.8(2) . . ?
C28 K1 C36A 125.68(17) . . ?
C28 K1 C37A 120.14(15) . . ?
C28 K1 C32B 104.6(4) . . ?
C28 K1 C33B 121.5(3) . . ?
C28 K1 C34B 110.5(4) . . ?
C28 K1 C35B 86.1(4) . . ?
C28 K1 C36B 71.1(3) . . ?
C28 K1 C37B 79.9(4) . . ?
C27 K1 P2 104.71(11) . . ?
C27 K1 C25 43.08(5) . . ?
C27 K1 C30 50.87(6) . . ?
C27 K1 C26 24.6 . . ?
C27 K1 C32A 97.84(15) . . ?
C27 K1 C33A 74.51(14) . . ?
C27 K1 C34A 70.07(16) . . ?
C27 K1 C35A 88.56(19) . . ?
C27 K1 C36A 111.17(17) . . ?
C27 K1 C37A 116.64(14) . . ?
C27 K1 C34B 116.5(3) . . ?
C27 K1 C35B 95.0(4) . . ?
C27 K1 C36B 73.4(3) . . ?
C27 K1 C37B 71.3(3) . . ?
C26 K1 C25 24.1 . . ?
C26 K1 C34A 81.32(15) . . ?
C26 K1 C35A 92.28(17) . . ?
C26 K1 C36A 115.63(18) . . ?
C26 K1 C37A 130.64(15) . . ?
C26 K1 C35B 118.8(4) . . ?
C26 K1 C36B 95.8(4) . . ?
C32A K1 P2 113.92(10) . . ?
C32A K1 C25 140.79(15) . . ?
C32A K1 C30 139.95(15) . . ?
C32A K1 C26 118.05(16) . . ?
C32A K1 C34A 42.89(6) . . ?
C32A K1 C35A 49.33(6) . . ?
C32A K1 C36A 42.35(7) . . ?
C32A K1 C37A 24.3 . . ?
C33A K1 P2 112.07(13) . . ?
C33A K1 C25 116.69(15) . . ?
C33A K1 C30 122.33(14) . . ?
C33A K1 C26 93.46(15) . . ?
C33A K1 C32A 24.7 . . ?
C33A K1 C34A 24.36(5) . . ?
C33A K1 C35A 42.36(7) . . ?
C33A K1 C36A 49.33(6) . . ?
C33A K1 C37A 42.88(6) . . ?
C34A K1 C25 105.28(15) . . ?
C34A K1 C35A 23.8 . . ?
C34A K1 C36A 41.93(6) . . ?
C34A K1 C37A 49.38(6) . . ?
C35A K1 C36A 23.6 . . ?
C37A K1 C25 154.26(16) . . ?
C37A K1 C35A 41.92(6) . . ?
C37A K1 C36A 23.8 . . ?
C32B K1 P2 84.6(3) . . ?
C32B K1 C18 139.1(4) . . ?
C32B K1 C19 151.0(3) . . ?
C32B K1 C20 130.2(3) . . ?
C32B K1 C21 107.3(3) . . ?
C32B K1 C22 99.9(4) . . ?
C32B K1 C25 125.3(3) . . ?
C32B K1 C30 142.7(4) . . ?
C32B K1 C29 129.9(4) . . ?
C32B K1 C27 92.1(4) . . ?
C32B K1 C26 102.0(3) . . ?
C32B K1 C34B 44.4(2) . . ?
C32B K1 C35B 50.88(18) . . ?
C32B K1 C36B 43.6(2) . . ?
C32B K1 C37B 25.13(16) . . ?
C33B K1 P2 88.6(3) . . ?
C33B K1 C18 116.3(3) . . ?
C33B K1 C19 125.6(4) . . ?
C33B K1 C20 107.5(4) . . ?
C33B K1 C21 83.0(4) . . ?
C33B K1 C22 74.4(3) . . ?
C33B K1 C25 150.6(4) . . ?
C33B K1 C30 165.5(3) . . ?
C33B K1 C29 143.0(3) . . ?
C33B K1 C27 115.5(3) . . ?
C33B K1 C26 127.6(4) . . ?
C33B K1 C32B 25.57(15) . . ?
C33B K1 C34B 25.17(18) . . ?
C33B K1 C35B 43.7(2) . . ?
C33B K1 C36B 50.88(18) . . ?
C33B K1 C37B 44.4(2) . . ?
C34B K1 P2 111.5(4) . . ?
C34B K1 C25 159.5(4) . . ?
C34B K1 C30 148.9(4) . . ?
C34B K1 C26 137.6(3) . . ?
C34B K1 C35B 24.47(14) . . ?
C34B K1 C36B 43.10(18) . . ?
C34B K1 C37B 50.95(18) . . ?
C35B K1 C25 136.2(4) . . ?
C35B K1 C36B 24.17(12) . . ?
C36B K1 C25 116.4(3) . . ?
C37B K1 P2 103.3(4) . . ?
C37B K1 C25 111.5(3) . . ?
C37B K1 C30 121.5(3) . . ?
C37B K1 C26 87.6(3) . . ?
C37B K1 C35B 43.09(18) . . ?
C37B K1 C36B 24.43(15) . . ?
C1 P1 U1 68.6(3) . . ?
C4 P1 U1 70.4(3) . . ?
C4 P1 C1 90.1(3) . . ?
U1 P2 K1 90.78(4) . . ?
C9 P2 U1 68.6(3) . . ?
C9 P2 K1 135.2(3) . . ?
C9 P2 C12 90.3(3) . . ?
C12 P2 U1 68.6(3) . . ?
C12 P2 K1 119.6(3) . . ?
P1 C1 U1 75.6(3) . . ?
C2 C1 U1 78.7(5) . . ?
C2 C1 P1 112.0(6) . . ?
C2 C1 C5 124.2(8) . . ?
C5 C1 U1 117.0(5) . . ?
C5 C1 P1 123.6(7) . . ?
C1 C2 U1 72.9(5) . . ?
C1 C2 C3 112.2(8) . . ?
C1 C2 C6 123.6(7) . . ?
C3 C2 U1 77.0(5) . . ?
C3 C2 C6 123.3(9) . . ?
C6 C2 U1 126.6(6) . . ?
C2 C3 U1 75.0(6) . . ?
C2 C3 C7 121.6(8) . . ?
C4 C3 U1 74.1(4) . . ?
C4 C3 C2 113.9(8) . . ?
C4 C3 C7 124.4(7) . . ?
C7 C3 U1 122.3(6) . . ?
P1 C4 U1 74.3(3) . . ?
C3 C4 U1 78.1(5) . . ?
C3 C4 P1 111.7(6) . . ?
C3 C4 C8 125.3(8) . . ?
C8 C4 U1 116.9(6) . . ?
C8 C4 P1 123.0(7) . . ?
C1 C5 H5A 109.5 . . ?
C1 C5 H5B 109.5 . . ?
C1 C5 H5C 109.5 . . ?
H5A C5 H5B 109.5 . . ?
H5A C5 H5C 109.5 . . ?
H5B C5 H5C 109.5 . . ?
C2 C6 H6A 109.5 . . ?
C2 C6 H6B 109.5 . . ?
C2 C6 H6C 109.5 . . ?
H6A C6 H6B 109.5 . . ?
H6A C6 H6C 109.5 . . ?
H6B C6 H6C 109.5 . . ?
C3 C7 H7A 109.5 . . ?
C3 C7 H7B 109.5 . . ?
C3 C7 H7C 109.5 . . ?
H7A C7 H7B 109.5 . . ?
H7A C7 H7C 109.5 . . ?
H7B C7 H7C 109.5 . . ?
C4 C8 H8A 109.5 . . ?
C4 C8 H8B 109.5 . . ?
C4 C8 H8C 109.5 . . ?
H8A C8 H8B 109.5 . . ?
H8A C8 H8C 109.5 . . ?
H8B C8 H8C 109.5 . . ?
P2 C9 U1 76.6(3) . . ?
C10 C9 U1 76.9(5) . . ?
C10 C9 P2 112.7(7) . . ?
C10 C9 C13 121.9(8) . . ?
C13 C9 U1 118.0(6) . . ?
C13 C9 P2 125.2(6) . . ?
C9 C10 U1 74.7(5) . . ?
C9 C10 C11 112.8(11) . . ?
C9 C10 C14 122.3(9) . . ?
C11 C10 U1 74.5(6) . . ?
C11 C10 C14 124.8(11) . . ?
C14 C10 U1 122.3(6) . . ?
C10 C11 U1 76.7(6) . . ?
C10 C11 C15 124.1(11) . . ?
C12 C11 U1 76.0(6) . . ?
C12 C11 C10 111.9(10) . . ?
C12 C11 C15 123.5(9) . . ?
C15 C11 U1 121.8(6) . . ?
P2 C12 U1 76.0(3) . . ?
C11 C12 U1 75.5(5) . . ?
C11 C12 P2 112.2(7) . . ?
C11 C12 C16 123.7(8) . . ?
C16 C12 U1 122.8(6) . . ?
C16 C12 P2 123.6(6) . . ?
C9 C13 H13A 109.5 . . ?
C9 C13 H13B 109.5 . . ?
C9 C13 H13C 109.5 . . ?
H13A C13 H13B 109.5 . . ?
H13A C13 H13C 109.5 . . ?
H13B C13 H13C 109.5 . . ?
C10 C14 H14A 109.5 . . ?
C10 C14 H14B 109.5 . . ?
C10 C14 H14C 109.5 . . ?
H14A C14 H14B 109.5 . . ?
H14A C14 H14C 109.5 . . ?
H14B C14 H14C 109.5 . . ?
C11 C15 H15A 109.5 . . ?
C11 C15 H15B 109.5 . . ?
C11 C15 H15C 109.5 . . ?
H15A C15 H15B 109.5 . . ?
H15A C15 H15C 109.5 . . ?
H15B C15 H15C 109.5 . . ?
C12 C16 H16A 109.5 . . ?
C12 C16 H16B 109.5 . . ?
C12 C16 H16C 109.5 . . ?
H16A C16 H16B 109.5 . . ?
H16A C16 H16C 109.5 . . ?
H16B C16 H16C 109.5 . . ?
U1 C17 H17A 104.8 . . ?
U1 C17 H17B 104.8 . . ?
H17A C17 H17B 105.8 . . ?
C18 C17 U1 130.1(4) . . ?
C18 C17 H17A 104.8 . . ?
C18 C17 H17B 104.8 . . ?
C17 C18 K1 112.5(4) . . ?
C19 C18 K1 78.73(18) . . ?
C19 C18 C17 118.8(5) . . ?
C19 C18 C23 120.0 . . ?
C23 C18 K1 76.44(19) . . ?
C23 C18 C17 121.1(5) . . ?
K1 C19 H19 116.8 . . ?
C18 C19 K1 75.89(18) . . ?
C18 C19 H19 120.0 . . ?
C20 C19 K1 78.08(18) . . ?
C20 C19 C18 120.0 . . ?
C20 C19 H19 120.0 . . ?
K1 C20 H20 117.4 . . ?
C19 C20 K1 76.75(18) . . ?
C19 C20 H20 120.0 . . ?
C21 C20 K1 76.67(19) . . ?
C21 C20 C19 120.0 . . ?
C21 C20 H20 120.0 . . ?
K1 C21 H21 116.7 . . ?
C20 C21 K1 78.15(19) . . ?
C20 C21 H21 120.0 . . ?
C22 C21 K1 75.89(18) . . ?
C22 C21 C20 120.0 . . ?
C22 C21 H21 120.0 . . ?
K1 C22 H22 115.4 . . ?
C21 C22 K1 78.72(18) . . ?
C21 C22 H22 120.0 . . ?
C21 C22 C23 120.0 . . ?
C23 C22 K1 76.52(18) . . ?
C23 C22 H22 120.0 . . ?
K1 C23 H23 114.8 . . ?
C18 C23 K1 77.95(19) . . ?
C18 C23 H23 120.0 . . ?
C22 C23 K1 77.87(18) . . ?
C22 C23 C18 120.0 . . ?
C22 C23 H23 120.0 . . ?
U1 C24 H24A 107.6 . . ?
U1 C24 H24B 107.6 . . ?
H24A C24 H24B 107.0 . . ?
C25 C24 U1 118.8(5) . . ?
C25 C24 H24A 107.6 . . ?
C25 C24 H24B 107.6 . . ?
C24 C25 K1 119.0(4) . . ?
C30 C25 K1 74.79(17) . . ?
C30 C25 C24 119.3(4) . . ?
C30 C25 C26 120.0 . . ?
C26 C25 K1 76.77(18) . . ?
C26 C25 C24 120.7(4) . . ?
K1 C30 H30 116.5 . . ?
C25 C30 K1 80.95(17) . . ?
C25 C30 H30 120.0 . . ?
C25 C30 C29 120.0 . . ?
C29 C30 K1 73.16(19) . . ?
C29 C30 H30 120.0 . . ?
K1 C29 H29 112.5 . . ?
C30 C29 K1 81.92(19) . . ?
C30 C29 H29 120.0 . . ?
C30 C29 C28 120.0 . . ?
C28 C29 K1 76.0(2) . . ?
C28 C29 H29 120.0 . . ?
K1 C28 H28 111.4 . . ?
C29 C28 K1 78.46(19) . . ?
C29 C28 H28 120.0 . . ?
C27 C28 K1 80.55(18) . . ?
C27 C28 C29 120.0 . . ?
C27 C28 H28 120.0 . . ?
K1 C27 H27 114.3 . . ?
C28 C27 K1 74.13(18) . . ?
C28 C27 H27 120.0 . . ?
C26 C27 K1 82.04(19) . . ?
C26 C27 C28 120.0 . . ?
C26 C27 H27 120.0 . . ?
K1 C26 H26 118.3 . . ?
C25 C26 K1 79.12(19) . . ?
C25 C26 H26 120.0 . . ?
C27 C26 K1 73.41(19) . . ?
C27 C26 C25 120.0 . . ?
C27 C26 H26 120.0 . . ?
H31A C31A H31B 109.5 . . ?
H31A C31A H31C 109.5 . . ?
H31B C31A H31C 109.5 . . ?
C32A C31A H31A 109.5 . . ?
C32A C31A H31B 109.5 . . ?
C32A C31A H31C 109.5 . . ?
C31A C32A K1 111.0(5) . . ?
C33A C32A K1 77.6(3) . . ?
C33A C32A C31A 119.0(6) . . ?
C33A C32A C37A 120.0 . . ?
C37A C32A K1 80.8(2) . . ?
C37A C32A C31A 121.0(6) . . ?
K1 C33A H33A 112.0 . . ?
C32A C33A K1 77.7(3) . . ?
C32A C33A H33A 120.0 . . ?
C34A C33A K1 80.7(2) . . ?
C34A C33A C32A 120.0 . . ?
C34A C33A H33A 120.0 . . ?
K1 C34A H34A 114.6 . . ?
C33A C34A K1 74.9(2) . . ?
C33A C34A H34A 120.0 . . ?
C35A C34A K1 81.0(2) . . ?
C35A C34A C33A 120.0 . . ?
C35A C34A H34A 120.0 . . ?
K1 C35A H35A 117.3 . . ?
C34A C35A K1 75.2(2) . . ?
C34A C35A H35A 120.0 . . ?
C36A C35A K1 78.3(3) . . ?
C36A C35A C34A 120.0 . . ?
C36A C35A H35A 120.0 . . ?
K1 C36A H36A 117.4 . . ?
C35A C36A K1 78.1(3) . . ?
C35A C36A H36A 120.0 . . ?
C35A C36A C37A 120.0 . . ?
C37A C36A K1 75.3(2) . . ?
C37A C36A H36A 120.0 . . ?
K1 C37A H37A 114.7 . . ?
C32A C37A K1 74.9(2) . . ?
C32A C37A H37A 120.0 . . ?
C36A C37A K1 80.9(2) . . ?
C36A C37A C32A 120.0 . . ?
C36A C37A H37A 120.0 . . ?
H31D C31B H31E 109.5 . . ?
H31D C31B H31F 109.5 . . ?
H31E C31B H31F 109.5 . . ?
C32B C31B H31D 109.5 . . ?
C32B C31B H31E 109.5 . . ?
C32B C31B H31F 109.5 . . ?
C31B C32B K1 108.4(17) . . ?
C33B C32B K1 77.1(9) . . ?
C33B C32B C31B 119.0(10) . . ?
C33B C32B C37B 120.0 . . ?
C37B C32B K1 81.2(8) . . ?
C37B C32B C31B 120.9(10) . . ?
K1 C33B H33B 112.0 . . ?
C32B C33B K1 77.3(9) . . ?
C32B C33B H33B 120.0 . . ?
C32B C33B C34B 120.0 . . ?
C34B C33B K1 81.0(7) . . ?
C34B C33B H33B 120.0 . . ?
K1 C34B H34B 115.4 . . ?
C33B C34B K1 73.8(6) . . ?
C33B C34B H34B 120.0 . . ?
C33B C34B C35B 120.0 . . ?
C35B C34B K1 81.4(7) . . ?
C35B C34B H34B 120.0 . . ?
K1 C35B H35B 118.7 . . ?
C34B C35B K1 74.1(8) . . ?
C34B C35B H35B 120.0 . . ?
C36B C35B K1 78.0(8) . . ?
C36B C35B C34B 120.0 . . ?
C36B C35B H35B 120.0 . . ?
K1 C36B H36B 118.8 . . ?
C35B C36B K1 77.8(8) . . ?
C35B C36B H36B 120.0 . . ?
C35B C36B C37B 120.0 . . ?
C37B C36B K1 74.3(7) . . ?
C37B C36B H36B 120.0 . . ?
K1 C37B H37B 115.6 . . ?
C32B C37B K1 73.7(7) . . ?
C32B C37B H37B 120.0 . . ?
C36B C37B K1 81.3(6) . . ?
C36B C37B C32B 120.0 . . ?
C36B C37B H37B 120.0 . . ?

loop_
_geom_bond_atom_site_label_1
_geom_bond_atom_site_label_2
_geom_bond_distance
_geom_bond_site_symmetry_2
_geom_bond_publ_flag
U1 P1 2.9432(11) . ?
U1 P2 2.9766(14) . ?
U1 C1 2.829(8) . ?
U1 C2 2.904(8) . ?
U1 C3 2.930(7) . ?
U1 C4 2.880(8) . ?
U1 C9 2.850(9) . ?
U1 C10 2.878(8) . ?
U1 C11 2.851(9) . ?
U1 C12 2.857(10) . ?
U1 C17 2.577(7) . ?
U1 C24 2.597(7) . ?
K1 P2 3.303(2) . ?
K1 C18 3.146(6) . ?
K1 C19 3.181(6) . ?
K1 C20 3.198(5) . ?
K1 C21 3.179(6) . ?
K1 C22 3.144(6) . ?
K1 C23 3.127(6) . ?
K1 C25 3.342(5) . ?
K1 C30 3.266(6) . ?
K1 C29 3.157(6) . ?
K1 C28 3.126(6) . ?
K1 C27 3.206(6) . ?
K1 C26 3.313(5) . ?
K1 C32A 3.256(6) . ?
K1 C33A 3.255(7) . ?
K1 C34A 3.326(8) . ?
K1 C35A 3.398(7) . ?
K1 C36A 3.399(7) . ?
K1 C37A 3.329(7) . ?
K1 C32B 3.14(2) . ?
K1 C33B 3.14(2) . ?
K1 C34B 3.23(2) . ?
K1 C35B 3.318(18) . ?
K1 C36B 3.32(2) . ?
K1 C37B 3.23(2) . ?
P1 C1 1.778(9) . ?
P1 C4 1.769(9) . ?
P2 C9 1.743(9) . ?
P2 C12 1.778(10) . ?
C1 C2 1.407(12) . ?
C1 C5 1.488(14) . ?
C2 C3 1.413(9) . ?
C2 C6 1.496(11) . ?
C3 C4 1.397(12) . ?
C3 C7 1.518(12) . ?
C4 C8 1.508(13) . ?
C5 H5A 0.9800 . ?
C5 H5B 0.9800 . ?
C5 H5C 0.9800 . ?
C6 H6A 0.9800 . ?
C6 H6B 0.9800 . ?
C6 H6C 0.9800 . ?
C7 H7A 0.9800 . ?
C7 H7B 0.9800 . ?
C7 H7C 0.9800 . ?
C8 H8A 0.9800 . ?
C8 H8B 0.9800 . ?
C8 H8C 0.9800 . ?
C9 C10 1.407(13) . ?
C9 C13 1.522(13) . ?
C10 C11 1.425(8) . ?
C10 C14 1.499(14) . ?
C11 C12 1.405(13) . ?
C11 C15 1.522(13) . ?
C12 C16 1.517(12) . ?
C13 H13A 0.9800 . ?
C13 H13B 0.9800 . ?
C13 H13C 0.9800 . ?
C14 H14A 0.9800 . ?
C14 H14B 0.9800 . ?
C14 H14C 0.9800 . ?
C15 H15A 0.9800 . ?
C15 H15B 0.9800 . ?
C15 H15C 0.9800 . ?
C16 H16A 0.9800 . ?
C16 H16B 0.9800 . ?
C16 H16C 0.9800 . ?
C17 H17A 0.9900 . ?
C17 H17B 0.9900 . ?
C17 C18 1.500(7) . ?
C18 C19 1.3900 . ?
C18 C23 1.3900 . ?
C19 H19 0.9500 . ?
C19 C20 1.3900 . ?
C20 H20 0.9500 . ?
C20 C21 1.3900 . ?
C21 H21 0.9500 . ?
C21 C22 1.3900 . ?
C22 H22 0.9500 . ?
C22 C23 1.3900 . ?
C23 H23 0.9500 . ?
C24 H24A 0.9900 . ?
C24 H24B 0.9900 . ?
C24 C25 1.514(7) . ?
C25 C30 1.3900 . ?
C25 C26 1.3900 . ?
C30 H30 0.9500 . ?
C30 C29 1.3900 . ?
C29 H29 0.9500 . ?
C29 C28 1.3900 . ?
C28 H28 0.9500 . ?
C28 C27 1.3900 . ?
C27 H27 0.9500 . ?
C27 C26 1.3900 . ?
C26 H26 0.9500 . ?
C31A H31A 0.9800 . ?
C31A H31B 0.9800 . ?
C31A H31C 0.9800 . ?
C31A C32A 1.493(11) . ?
C32A C33A 1.3900 . ?
C32A C37A 1.3900 . ?
C33A H33A 0.9500 . ?
C33A C34A 1.3900 . ?
C34A H34A 0.9500 . ?
C34A C35A 1.3900 . ?
C35A H35A 0.9500 . ?
C35A C36A 1.3900 . ?
C36A H36A 0.9500 . ?
C36A C37A 1.3900 . ?
C37A H37A 0.9500 . ?
C31B H31D 0.9800 . ?
C31B H31E 0.9800 . ?
C31B H31F 0.9800 . ?
C31B C32B 1.51(2) . ?
C32B C33B 1.3900 . ?
C32B C37B 1.3900 . ?
C33B H33B 0.9500 . ?
C33B C34B 1.3900 . ?
C34B H34B 0.9500 . ?
C34B C35B 1.3900 . ?
C35B H35B 0.9500 . ?
C35B C36B 1.3900 . ?
C36B H36B 0.9500 . ?
C36B C37B 1.3900 . ?
C37B H37B 0.9500 . ?

loop_
_geom_torsion_atom_site_label_1
_geom_torsion_atom_site_label_2
_geom_torsion_atom_site_label_3
_geom_torsion_atom_site_label_4
_geom_torsion
_geom_torsion_site_symmetry_1
_geom_torsion_site_symmetry_2
_geom_torsion_site_symmetry_3
_geom_torsion_site_symmetry_4
_geom_torsion_publ_flag
U1 P1 C1 C2 71.3(6) . . . . ?
U1 P1 C1 C5 -113.1(7) . . . . ?
U1 P1 C4 C3 -69.9(6) . . . . ?
U1 P1 C4 C8 112.2(8) . . . . ?
U1 P2 C9 C10 69.4(6) . . . . ?
U1 P2 C9 C13 -115.0(8) . . . . ?
U1 P2 C12 C11 -67.7(7) . . . . ?
U1 P2 C12 C16 120.3(8) . . . . ?
U1 C1 C2 C3 67.7(8) . . . . ?
U1 C1 C2 C6 -123.0(8) . . . . ?
U1 C2 C3 C4 64.6(7) . . . . ?
U1 C2 C3 C7 -119.0(9) . . . . ?
U1 C3 C4 P1 67.5(4) . . . . ?
U1 C3 C4 C8 -114.7(8) . . . . ?
U1 C9 C10 C11 65.4(7) . . . . ?
U1 C9 C10 C14 -118.9(8) . . . . ?
U1 C10 C11 C12 68.7(7) . . . . ?
U1 C10 C11 C15 -119.5(9) . . . . ?
U1 C11 C12 P2 68.0(5) . . . . ?
U1 C11 C12 C16 -120.0(9) . . . . ?
U1 C17 C18 K1 8.2(8) . . . . ?
U1 C17 C18 C19 97.5(6) . . . . ?
U1 C17 C18 C23 -79.1(7) . . . . ?
U1 C24 C25 K1 14.1(6) . . . . ?
U1 C24 C25 C30 -74.0(5) . . . . ?
U1 C24 C25 C26 105.5(5) . . . . ?
K1 P2 C9 U1 68.1(4) . . . . ?
K1 P2 C9 C10 137.5(5) . . . . ?
K1 P2 C9 C13 -47.0(9) . . . . ?
K1 P2 C12 U1 -78.2(2) . . . . ?
K1 P2 C12 C11 -145.8(6) . . . . ?
K1 P2 C12 C16 42.1(9) . . . . ?
K1 C18 C19 C20 -66.98(18) . . . . ?
K1 C18 C23 C22 68.20(17) . . . . ?
K1 C19 C20 C21 -65.83(18) . . . . ?
K1 C20 C21 C22 -65.87(17) . . . . ?
K1 C21 C22 C23 -67.07(18) . . . . ?
K1 C22 C23 C18 -68.25(18) . . . . ?
K1 C25 C30 C29 64.49(19) . . . . ?
K1 C25 C26 C27 -63.46(17) . . . . ?
K1 C30 C29 C28 68.63(18) . . . . ?
K1 C29 C28 C27 71.85(18) . . . . ?
K1 C28 C27 C26 70.71(19) . . . . ?
K1 C27 C26 C25 66.45(18) . . . . ?
K1 C32A C33A C34A -71.6(2) . . . . ?
K1 C32A C37A C36A 69.8(2) . . . . ?
K1 C33A C34A C35A -69.9(2) . . . . ?
K1 C34A C35A C36A -66.7(2) . . . . ?
K1 C35A C36A C37A -65.08(19) . . . . ?
K1 C36A C37A C32A -66.6(2) . . . . ?
K1 C32B C33B C34B -71.7(6) . . . . ?
K1 C32B C37B C36B 69.4(8) . . . . ?
K1 C33B C34B C35B -69.7(8) . . . . ?
K1 C34B C35B C36B -65.6(7) . . . . ?
K1 C35B C36B C37B -63.6(6) . . . . ?
K1 C36B C37B C32B -65.4(8) . . . . ?
P1 C1 C2 U1 -69.2(4) . . . . ?
P1 C1 C2 C3 -1.6(11) . . . . ?
P1 C1 C2 C6 167.8(7) . . . . ?
P2 C9 C10 U1 -69.2(4) . . . . ?
P2 C9 C10 C11 -3.8(10) . . . . ?
P2 C9 C10 C14 171.9(7) . . . . ?
C1 P1 C4 U1 67.2(3) . . . . ?
C1 P1 C4 C3 -2.8(5) . . . . ?
C1 P1 C4 C8 179.4(9) . . . . ?
C1 C2 C3 U1 -65.1(7) . . . . ?
C1 C2 C3 C4 -0.6(13) . . . . ?
C1 C2 C3 C7 175.9(7) . . . . ?
C2 C3 C4 U1 -65.1(8) . . . . ?
C2 C3 C4 P1 2.5(11) . . . . ?
C2 C3 C4 C8 -179.8(9) . . . . ?
C4 P1 C1 U1 -68.8(3) . . . . ?
C4 P1 C1 C2 2.5(5) . . . . ?
C4 P1 C1 C5 178.1(9) . . . . ?
C5 C1 C2 U1 115.1(8) . . . . ?
C5 C1 C2 C3 -177.2(9) . . . . ?
C5 C1 C2 C6 -7.8(13) . . . . ?
C6 C2 C3 U1 125.5(9) . . . . ?
C6 C2 C3 C4 -169.9(7) . . . . ?
C6 C2 C3 C7 6.5(17) . . . . ?
C7 C3 C4 U1 118.6(8) . . . . ?
C7 C3 C4 P1 -173.9(7) . . . . ?
C7 C3 C4 C8 3.9(14) . . . . ?
C9 P2 C12 U1 66.9(3) . . . . ?
C9 P2 C12 C11 -0.8(7) . . . . ?
C9 P2 C12 C16 -172.9(9) . . . . ?
C9 C10 C11 U1 -65.5(7) . . . . ?
C9 C10 C11 C12 3.1(13) . . . . ?
C9 C10 C11 C15 174.9(7) . . . . ?
C10 C11 C12 U1 -69.1(8) . . . . ?
C10 C11 C12 P2 -1.2(11) . . . . ?
C10 C11 C12 C16 170.9(9) . . . . ?
C12 P2 C9 U1 -66.8(3) . . . . ?
C12 P2 C9 C10 2.6(5) . . . . ?
C12 P2 C9 C13 178.1(9) . . . . ?
C13 C9 C10 U1 115.1(8) . . . . ?
C13 C9 C10 C11 -179.5(9) . . . . ?
C13 C9 C10 C14 -3.8(12) . . . . ?
C14 C10 C11 U1 118.9(9) . . . . ?
C14 C10 C11 C12 -172.4(7) . . . . ?
C14 C10 C11 C15 -0.6(17) . . . . ?
C15 C11 C12 U1 119.0(8) . . . . ?
C15 C11 C12 P2 -173.0(7) . . . . ?
C15 C11 C12 C16 -1.0(14) . . . . ?
C17 C18 C19 K1 -109.6(4) . . . . ?
C17 C18 C19 C20 -176.6(5) . . . . ?
C17 C18 C23 K1 108.3(5) . . . . ?
C17 C18 C23 C22 176.5(5) . . . . ?
C18 C19 C20 K1 65.83(18) . . . . ?
C18 C19 C20 C21 0.0 . . . . ?
C19 C18 C23 K1 -68.20(17) . . . . ?
C19 C18 C23 C22 0.0 . . . . ?
C19 C20 C21 K1 65.87(17) . . . . ?
C19 C20 C21 C22 0.0 . . . . ?
C20 C21 C22 K1 67.07(18) . . . . ?
C20 C21 C22 C23 0.0 . . . . ?
C21 C22 C23 K1 68.25(18) . . . . ?
C21 C22 C23 C18 0.0 . . . . ?
C23 C18 C19 K1 66.98(18) . . . . ?
C23 C18 C19 C20 0.0 . . . . ?
C24 C25 C30 K1 115.0(5) . . . . ?
C24 C25 C30 C29 179.5(5) . . . . ?
C24 C25 C26 K1 -116.0(5) . . . . ?
C24 C25 C26 C27 -179.5(6) . . . . ?
C25 C30 C29 K1 -68.63(18) . . . . ?
C25 C30 C29 C28 0.0 . . . . ?
C30 C25 C26 K1 63.46(17) . . . . ?
C30 C25 C26 C27 0.0 . . . . ?
C30 C29 C28 K1 -71.85(18) . . . . ?
C30 C29 C28 C27 0.0 . . . . ?
C29 C28 C27 K1 -70.71(19) . . . . ?
C29 C28 C27 C26 0.0 . . . . ?
C28 C27 C26 K1 -66.45(18) . . . . ?
C28 C27 C26 C25 0.0 . . . . ?
C26 C25 C30 K1 -64.49(19) . . . . ?
C26 C25 C30 C29 0.0 . . . . ?
C31A C32A C33A K1 -107.3(6) . . . . ?
C31A C32A C33A C34A -178.9(7) . . . . ?
C31A C32A C37A K1 109.0(6) . . . . ?
C31A C32A C37A C36A 178.9(7) . . . . ?
C32A C33A C34A K1 69.9(2) . . . . ?
C32A C33A C34A C35A 0.0 . . . . ?
C33A C32A C37A K1 -69.8(2) . . . . ?
C33A C32A C37A C36A 0.0 . . . . ?
C33A C34A C35A K1 66.7(2) . . . . ?
C33A C34A C35A C36A 0.0 . . . . ?
C34A C35A C36A K1 65.08(19) . . . . ?
C34A C35A C36A C37A 0.0 . . . . ?
C35A C36A C37A K1 66.6(2) . . . . ?
C35A C36A C37A C32A 0.0 . . . . ?
C37A C32A C33A K1 71.6(2) . . . . ?
C37A C32A C33A C34A 0.0 . . . . ?
C31B C32B C33B K1 -104(2) . . . . ?
C31B C32B C33B C34B -176(2) . . . . ?
C31B C32B C37B K1 106(2) . . . . ?
C31B C32B C37B C36B 176(2) . . . . ?
C32B C33B C34B K1 69.7(8) . . . . ?
C32B C33B C34B C35B 0.0 . . . . ?
C33B C32B C37B K1 -69.4(8) . . . . ?
C33B C32B C37B C36B 0.0 . . . . ?
C33B C34B C35B K1 65.6(7) . . . . ?
C33B C34B C35B C36B 0.0 . . . . ?
C34B C35B C36B K1 63.6(6) . . . . ?
C34B C35B C36B C37B 0.0 . . . . ?
C35B C36B C37B K1 65.4(8) . . . . ?
C35B C36B C37B C32B 0.0 . . . . ?
C37B C32B C33B K1 71.7(6) . . . . ?
C37B C32B C33B C34B 0.0 . . . . ?

loop_
_twin_individual_id
_twin_individual_mass_fraction_refined
1 0.52905
2 0.47095
